data_2212630
loop_
_publ_author_name
'Kirsop, Peter'
'Storey, John M. D.'
'Harrison, William T. A.'

_publ_section_title
;
 4-Bromo-3,5-dihydroxybenzoic acid monohydrate
;
_journal_coeditor_code LH2297
_journal_issue 3
_journal_name_full 'Acta Crystallographica Section E'
_journal_page_first o1441
_journal_page_last o1443
_journal_paper_doi 10.1107/S1600536807003492
_journal_volume 63
_journal_year 2007
_chemical_formula_iupac 'C7 H5 Br O4 , H2 O'
_chemical_formula_moiety 'C7 H5 Br O4 , H2 O'
_chemical_formula_sum 'C7 H7 Br O5'
_chemical_formula_weight 251.04
_chemical_name_systematic
;
4-Bromo-3,5-dihydroxybenzoic acid monohydrate
;
_space_group_IT_number 14
_symmetry_cell_setting monoclinic
_symmetry_space_group_name_Hall '-P 2ybc'
_symmetry_space_group_name_H-M 'P 1 21/c 1'
_atom_sites_solution_hydrogens mixed
_atom_sites_solution_primary direct
_atom_sites_solution_secondary difmap
_audit_creation_method SHELXL97
_cell_angle_alpha 90.00
_cell_angle_beta 94.209(3)
_cell_angle_gamma 90.00
_cell_formula_units_Z 4
_cell_length_a 3.70650(10)
_cell_length_b 14.4963(7)
_cell_length_c 15.4548(8)
_cell_measurement_reflns_used 1924
_cell_measurement_temperature 120(2)
_cell_measurement_theta_max 27.48
_cell_measurement_theta_min 2.91
_cell_volume 828.16(6)
_computing_cell_refinement 'SCALEPACK (Otwinowski & Minor, 1997)'
_computing_data_collection 'COLLECT (Nonius, 1998)'
_computing_data_reduction
;
SCALEPACK, DENZO (Otwinowski & Minor, 1997) and SORTAV (Blessing,
1995)
;
_computing_molecular_graphics 'ORTEP-3 (Farrugia, 1997)'
_computing_publication_material SHELXL97
_computing_structure_refinement 'SHELXL97 (Sheldrick, 1997)'
_computing_structure_solution 'SHELXS97 (Sheldrick, 1997)'
_diffrn_ambient_temperature 120(2)
_diffrn_measured_fraction_theta_full 0.993
_diffrn_measured_fraction_theta_max 0.993
_diffrn_measurement_device_type 'Nonius KappaCCD area-detector'
_diffrn_measurement_method '\w and \f'
_diffrn_radiation_monochromator graphite
_diffrn_radiation_source 'fine-focus sealed tube'
_diffrn_radiation_type MoK\a
_diffrn_radiation_wavelength 0.71073
_diffrn_reflns_av_R_equivalents 0.0849
_diffrn_reflns_av_sigmaI/netI 0.0746
_diffrn_reflns_limit_h_max 4
_diffrn_reflns_limit_h_min -4
_diffrn_reflns_limit_k_max 18
_diffrn_reflns_limit_k_min -18
_diffrn_reflns_limit_l_max 19
_diffrn_reflns_limit_l_min -20
_diffrn_reflns_number 9660
_diffrn_reflns_theta_full 27.54
_diffrn_reflns_theta_max 27.54
_diffrn_reflns_theta_min 2.99
_exptl_absorpt_coefficient_mu 4.949
_exptl_absorpt_correction_T_max 0.952
_exptl_absorpt_correction_T_min 0.588
_exptl_absorpt_correction_type multi-scan
_exptl_absorpt_process_details '(SADABS; Bruker, 2003)'
_exptl_crystal_colour colourless
_exptl_crystal_density_diffrn 2.013
_exptl_crystal_density_method 'not measured'
_exptl_crystal_description needle
_exptl_crystal_F_000 496
_exptl_crystal_size_max 0.12
_exptl_crystal_size_mid 0.02
_exptl_crystal_size_min 0.01
_refine_diff_density_max 0.651
_refine_diff_density_min -0.590
_refine_ls_extinction_method none
_refine_ls_goodness_of_fit_ref 1.079
_refine_ls_hydrogen_treatment mixed
_refine_ls_matrix_type full
_refine_ls_number_parameters 133
_refine_ls_number_reflns 1900
_refine_ls_number_restraints 6
_refine_ls_restrained_S_all 1.078
_refine_ls_R_factor_all 0.0757
_refine_ls_R_factor_gt 0.0487
_refine_ls_shift/su_max 0.000
_refine_ls_shift/su_mean 0.000
_refine_ls_structure_factor_coef Fsqd
_refine_ls_weighting_details 'calc w = 1/[\s^2^(Fo^2^)+1.4241P] where P=(Fo^2^+2Fc^2^)/3'
_refine_ls_weighting_scheme calc
_refine_ls_wR_factor_gt 0.0692
_refine_ls_wR_factor_ref 0.0756
_reflns_number_gt 1466
_reflns_number_total 1900
_reflns_threshold_expression I>2\s(I)
_cod_data_source_file lh2297.cif
_cod_data_source_block I
_cod_depositor_comments
;
The following automatic conversions were performed:

'_atom_sites_solution_hydrogens' value 'difmap and geom' was changed
to 'mixed'.

Automatic conversion script
Id: cif_fix_values 6452 2018-10-05 10:23:21Z andrius 
;
_cod_original_sg_symbol_H-M 'P 21/c'
_cod_database_code 2212630
_cod_database_fobs_code 2212630

loop_
_symmetry_equiv_pos_as_xyz
'x, y, z'
'-x, y+1/2, -z+1/2'
'-x, -y, -z'
'x, -y-1/2, z-1/2'

loop_
_atom_site_type_symbol
_atom_site_label
_atom_site_fract_x
_atom_site_fract_y
_atom_site_fract_z
_atom_site_U_iso_or_equiv
_atom_site_adp_type
_atom_site_calc_flag
_atom_site_refinement_flags
_atom_site_occupancy
C C1 0.9836(10) 0.1596(3) 0.3025(3) 0.0126(9) Uani d . 1
C C2 0.8179(9) 0.2346(3) 0.2596(3) 0.0130(9) Uani d . 1
C C3 0.7138(10) 0.3092(3) 0.3078(3) 0.0130(9) Uani d . 1
H H3 0.5971 0.3604 0.2795 0.016 Uiso calc R 1
C C4 0.7790(9) 0.3094(3) 0.3969(3) 0.0120(9) Uani d . 1
C C5 0.9462(10) 0.2347(3) 0.4396(3) 0.0138(9) Uani d . 1
H H5 0.9906 0.2355 0.5010 0.017 Uiso calc R 1
C C6 1.0481(10) 0.1587(3) 0.3922(3) 0.0136(9) Uani d . 1
C C7 0.6600(10) 0.3905(3) 0.4454(3) 0.0138(9) Uani d . 1
O O1 0.7523(8) 0.23889(19) 0.1721(2) 0.0193(7) Uani d D 1
H H1 0.798(11) 0.192(2) 0.145(3) 0.023 Uiso d D 1
O O2 1.2073(7) 0.08285(19) 0.42874(19) 0.0185(7) Uani d D 1
H H2 1.261(11) 0.092(3) 0.4814(14) 0.022 Uiso d D 1
O O3 0.4904(7) 0.45364(18) 0.40498(19) 0.0182(7) Uani d . 1
O O4 0.7399(8) 0.39319(19) 0.5279(2) 0.0208(7) Uani d D 1
H H4 0.668(11) 0.4435(19) 0.546(3) 0.025 Uiso d D 1
Br Br1 1.13095(10) 0.05915(3) 0.23622(3) 0.01626(13) Uani d . 1
O O5 0.4339(8) 0.4063(2) 0.0945(2) 0.0259(8) Uani d D 1
H H6 0.559(10) 0.4521(19) 0.108(3) 0.031 Uiso d D 1
H H7 0.561(10) 0.360(2) 0.110(3) 0.031 Uiso d D 1

loop_
_atom_site_aniso_label
_atom_site_aniso_U_11
_atom_site_aniso_U_22
_atom_site_aniso_U_33
_atom_site_aniso_U_12
_atom_site_aniso_U_13
_atom_site_aniso_U_23
C1 0.0125(18) 0.009(2) 0.016(2) 0.0006(15) 0.0028(17) -0.0048(17)
C2 0.0119(19) 0.0117(19) 0.016(2) -0.0020(15) 0.0017(17) -0.0004(19)
C3 0.0139(18) 0.010(2) 0.016(2) -0.0010(15) 0.0024(17) 0.0059(18)
C4 0.0131(18) 0.009(2) 0.014(2) -0.0002(15) 0.0047(17) -0.0015(17)
C5 0.0149(19) 0.011(2) 0.015(3) -0.0008(16) -0.0021(17) -0.0003(18)
C6 0.0153(19) 0.009(2) 0.016(2) -0.0005(15) -0.0003(17) 0.0036(18)
C7 0.0142(19) 0.011(2) 0.016(3) -0.0023(16) 0.0020(17) -0.0001(18)
O1 0.0331(16) 0.0136(16) 0.0111(18) 0.0046(13) 0.0005(13) -0.0024(13)
O2 0.0272(15) 0.0150(16) 0.0127(17) 0.0028(12) -0.0032(13) -0.0031(13)
O3 0.0242(14) 0.0116(16) 0.0184(18) 0.0038(12) -0.0005(13) 0.0024(13)
O4 0.0350(17) 0.0121(16) 0.0154(19) 0.0052(13) 0.0027(14) -0.0045(14)
Br1 0.0178(2) 0.0136(2) 0.0172(2) 0.00327(18) -0.00002(15) -0.0047(2)
O5 0.0401(19) 0.0128(16) 0.023(2) -0.0043(13) -0.0081(16) 0.0011(15)

loop_
_atom_type_symbol
_atom_type_description
_atom_type_scat_dispersion_real
_atom_type_scat_dispersion_imag
_atom_type_scat_source
C C 0.0033 0.0016 'International Tables Vol C Tables 4.2.6.8 and 6.1.1.4'
H H 0.0000 0.0000 'International Tables Vol C Tables 4.2.6.8 and 6.1.1.4'
O O 0.0106 0.0060 'International Tables Vol C Tables 4.2.6.8 and 6.1.1.4'
Br Br -0.2901 2.4595 'International Tables Vol C Tables 4.2.6.8 and 6.1.1.4'

loop_
_geom_angle_atom_site_label_1
_geom_angle_atom_site_label_2
_geom_angle_atom_site_label_3
_geom_angle
C6 C1 C2 121.4(4)
C6 C1 Br1 120.0(3)
C2 C1 Br1 118.6(3)
O1 C2 C3 117.6(4)
O1 C2 C1 123.5(4)
C3 C2 C1 118.9(4)
C4 C3 C2 120.2(4)
C4 C3 H3 119.9
C2 C3 H3 119.9
C3 C4 C5 120.8(4)
C3 C4 C7 118.0(4)
C5 C4 C7 121.2(4)
C4 C5 C6 119.7(4)
C4 C5 H5 120.2
C6 C5 H5 120.2
O2 C6 C1 117.6(4)
O2 C6 C5 123.4(4)
C1 C6 C5 119.0(4)
O3 C7 O4 122.9(4)
O3 C7 C4 119.1(4)
O4 C7 C4 118.0(4)
C2 O1 H1 116(3)
C6 O2 H2 110(3)
C7 O4 H4 108(3)
H6 O5 H7 106(3)

loop_
_geom_bond_atom_site_label_1
_geom_bond_atom_site_label_2
_geom_bond_distance
C1 C6 1.388(6)
C1 C2 1.393(5)
C1 Br1 1.885(4)
C2 O1 1.356(5)
C2 C3 1.384(5)
C3 C4 1.381(6)
C3 H3 0.9500
C4 C5 1.390(5)
C4 C7 1.479(5)
C5 C6 1.391(5)
C5 H5 0.9500
C6 O2 1.352(5)
C7 O3 1.252(5)
C7 O4 1.288(5)
O1 H1 0.824(19)
O2 H2 0.835(19)
O4 H4 0.834(19)
O5 H6 0.828(19)
O5 H7 0.840(19)

loop_
_geom_hbond_atom_site_label_D
_geom_hbond_atom_site_label_H
_geom_hbond_atom_site_label_A
_geom_hbond_site_symmetry_A
_geom_hbond_distance_DH
_geom_hbond_distance_HA
_geom_hbond_distance_DA
_geom_hbond_angle_DHA
O1 H1 O4 4_565 0.824(19) 2.19(3) 2.937(4) 151(4)
O2 H2 O5 4_666 0.835(19) 1.82(2) 2.641(4) 169(4)
O4 H4 O3 3_666 0.834(19) 1.79(2) 2.620(4) 175(5)
O5 H6 O2 2_755 0.828(19) 2.18(3) 2.918(4) 149(5)
O5 H7 O1 . 0.840(19) 2.11(2) 2.919(4) 163(4)

loop_
_geom_torsion_atom_site_label_1
_geom_torsion_atom_site_label_2
_geom_torsion_atom_site_label_3
_geom_torsion_atom_site_label_4
_geom_torsion
C6 C1 C2 O1 179.4(3)
Br1 C1 C2 O1 0.8(5)
C6 C1 C2 C3 -0.5(5)
Br1 C1 C2 C3 -179.1(3)
O1 C2 C3 C4 -179.0(3)
C1 C2 C3 C4 1.0(5)
C2 C3 C4 C5 -0.6(5)
C2 C3 C4 C7 -179.6(3)
C3 C4 C5 C6 -0.2(5)
C7 C4 C5 C6 178.7(3)
C2 C1 C6 O2 179.4(3)
Br1 C1 C6 O2 -2.0(5)
C2 C1 C6 C5 -0.3(6)
Br1 C1 C6 C5 178.2(3)
C4 C5 C6 O2 -179.1(3)
C4 C5 C6 C1 0.7(5)
C3 C4 C7 O3 3.4(5)
C5 C4 C7 O3 -175.5(3)
C3 C4 C7 O4 -175.9(3)
C5 C4 C7 O4 5.1(5)

loop_
_cod_related_entry_id
_cod_related_entry_database
_cod_related_entry_code
1 ChemSpider 21125176
